data_1549431
loop_
_publ_author_name
'Omann, Lukas'
'Pudasaini, Bimal'
'Irran, Elisabeth'
'Klare, Hendrik F. T.'
'Baik, Mu-Hyun'
'Oestreich, Martin'

_publ_section_title
;
 Thermodynamic <i>versus</i> kinetic control in substituent redistribution
 reactions of silylium ions steered by the counteranion.
;
_journal_issue 25
_journal_name_full 'Chemical science'
_journal_page_first 5600
_journal_page_last 5607
_journal_paper_doi 10.1039/c8sc01833b
_journal_volume 9
_journal_year 2018
_chemical_formula_sum 'C14 H19 B11 Br6 Si'
_chemical_formula_weight 813.75
_chemical_properties_physical Air-sensitive,Moisture-sensitive,Hygroscopic,Oxygen-sensitive
_space_group_IT_number 61
_space_group_name_Hall '-P 2ac 2ab'
_space_group_name_H-M_alt 'P b c a'
_symmetry_cell_setting orthorhombic
_symmetry_space_group_name_Hall '-P 2ac 2ab'
_symmetry_space_group_name_H-M 'P b c a'
_atom_sites_solution_hydrogens geom
_atom_sites_solution_primary direct
_atom_sites_solution_secondary difmap
_audit_creation_method 'CrysAlisPro 1.171.38.43c (Rigaku OD, 2015)'
_audit_update_record
;
2018-01-22 deposited with the CCDC.
2018-05-21 downloaded from the CCDC.
;
_cell_angle_alpha 90.00
_cell_angle_beta 90.00
_cell_angle_gamma 90.00
_cell_formula_units_Z 8
_cell_length_a 18.5845(4)
_cell_length_b 14.7047(2)
_cell_length_c 19.6730(3)
_cell_measurement_reflns_used 9297
_cell_measurement_temperature 150(2)
_cell_measurement_theta_max 73.4410
_cell_measurement_theta_min 4.4160
_cell_volume 5376.23(16)
_computing_cell_refinement 'CrysAlisPro 1.171.38.43c (Rigaku OD, 2015)'
_computing_data_collection 'CrysAlisPro 1.171.38.43c (Rigaku OD, 2015)'
_computing_data_reduction 'CrysAlisPro 1.171.38.43c (Rigaku OD, 2015)'
_computing_structure_refinement 'SHELXL-97 (Sheldrick, 1997)'
_computing_structure_solution 'SHELXS-97 (Sheldrick, 1990)'
_diffrn_ambient_environment N~2~
_diffrn_ambient_temperature 150.00(10)
_diffrn_detector 'CCD plate'
_diffrn_detector_area_resol_mean 10.5435
_diffrn_detector_type Atlas
_diffrn_measured_fraction_theta_full 1.000
_diffrn_measured_fraction_theta_max 1.000
_diffrn_measurement_device 'four-circle diffractometer'
_diffrn_measurement_device_type 'SuperNova, Single source at offset, Atlas'
_diffrn_measurement_method '\w scans'
_diffrn_radiation_monochromator mirror
_diffrn_radiation_probe x-ray
_diffrn_radiation_type 'Cu K\a'
_diffrn_radiation_wavelength 1.54184
_diffrn_reflns_av_R_equivalents 0.0863
_diffrn_reflns_av_sigmaI/netI 0.0418
_diffrn_reflns_limit_h_max 17
_diffrn_reflns_limit_h_min -22
_diffrn_reflns_limit_k_max 17
_diffrn_reflns_limit_k_min -15
_diffrn_reflns_limit_l_max 23
_diffrn_reflns_limit_l_min -23
_diffrn_reflns_number 36966
_diffrn_reflns_theta_full 67.48
_diffrn_reflns_theta_max 67.48
_diffrn_reflns_theta_min 4.44
_diffrn_source 'sealed X-ray tube'
_diffrn_source_type 'SuperNova (Cu) X-ray Source'
_exptl_absorpt_coefficient_mu 11.234
_exptl_absorpt_correction_T_max 0.3458
_exptl_absorpt_correction_T_min 0.1231
_exptl_absorpt_correction_type multi-scan
_exptl_absorpt_process_details
;
CrysAlisPro 1.171.38.43c (Rigaku Oxford Diffraction, 2015)
Empirical absorption correction using spherical harmonics,
 implemented in SCALE3 ABSPACK scaling algorithm.
;
_exptl_crystal_colour orange
_exptl_crystal_density_diffrn 2.011
_exptl_crystal_density_method 'not measured'
_exptl_crystal_description block
_exptl_crystal_F_000 3056
_exptl_crystal_recrystallization_method 'Vapour deposition'
_exptl_crystal_size_max 0.32
_exptl_crystal_size_mid 0.17
_exptl_crystal_size_min 0.12
_refine_diff_density_max 1.670
_refine_diff_density_min -0.891
_refine_diff_density_rms 0.122
_refine_ls_extinction_method none
_refine_ls_goodness_of_fit_ref 1.084
_refine_ls_hydrogen_treatment mixed
_refine_ls_matrix_type full
_refine_ls_number_parameters 313
_refine_ls_number_reflns 4839
_refine_ls_number_restraints 0
_refine_ls_restrained_S_all 1.084
_refine_ls_R_factor_all 0.0519
_refine_ls_R_factor_gt 0.0368
_refine_ls_shift/su_max 0.001
_refine_ls_shift/su_mean 0.000
_refine_ls_structure_factor_coef Fsqd
_refine_ls_weighting_details 'calc w=1/[\s^2^(Fo^2^)+(0.0363P)^2^+5.7482P] where P=(Fo^2^+2Fc^2^)/3'
_refine_ls_weighting_scheme calc
_refine_ls_wR_factor_gt 0.0808
_refine_ls_wR_factor_ref 0.0881
_reflns_number_gt 3924
_reflns_number_total 4839
_reflns_threshold_expression >2sigma(I)
_cod_data_source_file c8sc01833b2.cif
_cod_data_source_block cu-2484
_cod_depositor_comments 'Adding full bibliography for 1549430--1549432.cif.'
_cod_original_cell_volume 5376.25(17)
_cod_original_sg_symbol_H-M Pbca
_cod_database_code 1549431

loop_
_symmetry_equiv_pos_as_xyz
'x, y, z'
'-x+1/2, -y, z+1/2'
'-x, y+1/2, -z+1/2'
'x+1/2, -y+1/2, -z'
'-x, -y, -z'
'x-1/2, y, -z-1/2'
'x, -y-1/2, z-1/2'
'-x-1/2, y-1/2, z'

loop_
_atom_site_label
_atom_site_type_symbol
_atom_site_fract_x
_atom_site_fract_y
_atom_site_fract_z
_atom_site_U_iso_or_equiv
_atom_site_adp_type
_atom_site_occupancy
_atom_site_symmetry_multiplicity
_atom_site_calc_flag
_atom_site_refinement_flags
Br1 Br 0.73504(3) 0.68424(3) 0.31424(3) 0.02917(13) Uani 1 1 d .
Br2 Br 0.68916(3) 0.67121(3) 0.50449(3) 0.03099(14) Uani 1 1 d .
Br3 Br 0.85544(3) 0.74928(4) 0.60193(3) 0.03389(14) Uani 1 1 d .
Br4 Br 0.99926(3) 0.82547(4) 0.47202(3) 0.03945(16) Uani 1 1 d .
Br5 Br 0.91838(3) 0.78238(4) 0.29195(3) 0.03807(15) Uani 1 1 d .
Br6 Br 0.87667(3) 0.61464(3) 0.43438(3) 0.03093(14) Uani 1 1 d .
Si1 Si 0.61559(8) 0.72930(9) 0.27402(7) 0.0278(3) Uani 1 1 d .
B1 B 0.7183(4) 0.8589(4) 0.4224(3) 0.0288(13) Uani 1 1 d .
H1 H 0.668(4) 0.868(4) 0.408(3) 0.044(18) Uiso 1 1 d .
B2 B 0.7562(4) 0.8751(4) 0.5047(3) 0.0286(13) Uani 1 1 d .
H2 H 0.728(3) 0.900(4) 0.543(3) 0.045(18) Uiso 1 1 d .
B3 B 0.8449(4) 0.9186(4) 0.4949(3) 0.0303(13) Uani 1 1 d .
H3 H 0.866(4) 0.971(4) 0.535(3) 0.06(2) Uiso 1 1 d .
B4 B 0.8622(4) 0.9282(4) 0.4063(3) 0.0322(14) Uani 1 1 d .
H4 H 0.903(4) 0.988(4) 0.386(4) 0.06(2) Uiso 1 1 d .
B5 B 0.7848(4) 0.8909(4) 0.3608(3) 0.0309(14) Uani 1 1 d .
H5 H 0.770(3) 0.924(4) 0.316(3) 0.047(18) Uiso 1 1 d .
B6 B 0.7714(3) 0.7760(4) 0.3817(3) 0.0246(12) Uani 1 1 d .
B7 B 0.7528(3) 0.7648(3) 0.4693(3) 0.0238(12) Uani 1 1 d .
B8 B 0.8306(3) 0.8025(4) 0.5134(3) 0.0267(12) Uani 1 1 d .
B9 B 0.8972(3) 0.8358(4) 0.4530(3) 0.0277(13) Uani 1 1 d .
B10 B 0.8605(3) 0.8182(4) 0.3705(3) 0.0284(13) Uani 1 1 d .
B11 B 0.8398(3) 0.7393(4) 0.4373(3) 0.0240(12) Uani 1 1 d .
C1 C 0.7785(3) 0.9432(4) 0.4379(3) 0.0334(13) Uani 1 1 d .
H1A H 0.763(4) 1.001(4) 0.437(3) 0.048(19) Uiso 1 1 d .
C2 C 0.6296(3) 0.8467(3) 0.2460(3) 0.0324(12) Uani 1 1 d .
C3 C 0.5906(4) 0.9176(4) 0.2765(3) 0.0489(17) Uani 1 1 d .
H3A H 0.5571 0.9048 0.3116 0.059 Uiso 1 1 calc R
C4 C 0.6011(5) 1.0056(5) 0.2552(4) 0.071(3) Uani 1 1 d .
H4A H 0.5747 1.0536 0.2758 0.085 Uiso 1 1 calc R
C5 C 0.6496(6) 1.0245(4) 0.2045(4) 0.083(3) Uani 1 1 d .
H5A H 0.6564 1.0857 0.1904 0.100 Uiso 1 1 calc R
C6 C 0.6885(5) 0.9562(5) 0.1738(4) 0.068(3) Uani 1 1 d .
H6A H 0.7219 0.9698 0.1388 0.082 Uiso 1 1 calc R
C7 C 0.6780(4) 0.8670(4) 0.1949(3) 0.0469(16) Uani 1 1 d .
H7A H 0.7044 0.8193 0.1739 0.056 Uiso 1 1 calc R
C8 C 0.6076(3) 0.6423(4) 0.2073(3) 0.0304(12) Uani 1 1 d .
C9 C 0.5892(3) 0.6674(4) 0.1419(3) 0.0382(13) Uani 1 1 d .
H9A H 0.5849 0.7300 0.1308 0.046 Uiso 1 1 calc R
C10 C 0.5768(4) 0.6022(4) 0.0923(3) 0.0468(16) Uani 1 1 d .
H10A H 0.5636 0.6204 0.0477 0.056 Uiso 1 1 calc R
C11 C 0.5838(4) 0.5109(4) 0.1076(3) 0.0494(16) Uani 1 1 d .
H11A H 0.5762 0.4665 0.0733 0.059 Uiso 1 1 calc R
C12 C 0.6018(5) 0.4843(4) 0.1728(4) 0.057(2) Uani 1 1 d .
H12A H 0.6069 0.4216 0.1835 0.069 Uiso 1 1 calc R
C13 C 0.6125(4) 0.5500(4) 0.2226(3) 0.0541(19) Uani 1 1 d .
H13A H 0.6232 0.5316 0.2678 0.065 Uiso 1 1 calc R
C14 C 0.5585(3) 0.7115(4) 0.3484(3) 0.0380(13) Uani 1 1 d .
H14A H 0.5088 0.7279 0.3372 0.057 Uiso 1 1 calc R
H14B H 0.5756 0.7496 0.3859 0.057 Uiso 1 1 calc R
H14C H 0.5605 0.6474 0.3619 0.057 Uiso 1 1 calc R

loop_
_atom_site_aniso_label
_atom_site_aniso_U_11
_atom_site_aniso_U_22
_atom_site_aniso_U_33
_atom_site_aniso_U_23
_atom_site_aniso_U_13
_atom_site_aniso_U_12
Br1 0.0295(3) 0.0307(2) 0.0273(3) -0.0064(2) -0.0054(2) 0.0033(2)
Br2 0.0309(3) 0.0317(3) 0.0304(3) -0.0005(2) 0.0043(2) -0.0041(2)
Br3 0.0420(4) 0.0366(3) 0.0231(3) 0.0019(2) -0.0059(2) -0.0005(2)
Br4 0.0274(3) 0.0519(3) 0.0391(3) -0.0012(3) -0.0052(3) -0.0034(3)
Br5 0.0369(4) 0.0497(3) 0.0276(3) 0.0010(2) 0.0070(3) -0.0013(3)
Br6 0.0322(3) 0.0280(2) 0.0326(3) -0.0008(2) -0.0012(2) 0.0052(2)
Si1 0.0298(8) 0.0310(7) 0.0227(7) -0.0012(5) -0.0016(6) 0.0024(6)
B1 0.031(4) 0.029(3) 0.026(3) -0.001(2) -0.001(3) -0.002(3)
B2 0.029(4) 0.027(3) 0.030(3) -0.003(2) -0.002(3) 0.000(2)
B3 0.042(4) 0.022(2) 0.027(3) 0.002(2) -0.007(3) -0.001(2)
B4 0.038(4) 0.030(3) 0.029(3) 0.002(2) -0.005(3) -0.003(3)
B5 0.041(4) 0.026(3) 0.026(3) 0.001(2) -0.005(3) -0.001(3)
B6 0.023(3) 0.029(3) 0.022(3) 0.001(2) -0.002(2) -0.001(2)
B7 0.027(3) 0.021(2) 0.023(3) 0.000(2) -0.002(2) -0.002(2)
B8 0.030(4) 0.028(3) 0.022(3) -0.002(2) -0.003(2) 0.002(2)
B9 0.023(3) 0.033(3) 0.027(3) 0.004(2) -0.002(2) -0.005(2)
B10 0.028(3) 0.033(3) 0.024(3) -0.001(2) 0.000(2) -0.007(3)
B11 0.023(3) 0.028(3) 0.020(3) -0.002(2) -0.002(2) -0.003(2)
C1 0.042(4) 0.028(3) 0.030(3) -0.001(2) -0.006(3) 0.000(2)
C2 0.042(4) 0.028(2) 0.027(3) 0.004(2) -0.011(2) -0.001(2)
C3 0.067(5) 0.039(3) 0.041(4) -0.006(3) -0.019(3) 0.011(3)
C4 0.117(8) 0.040(4) 0.055(5) -0.007(3) -0.034(5) 0.017(4)
C5 0.160(10) 0.028(3) 0.060(5) 0.015(3) -0.053(6) -0.012(4)
C6 0.108(7) 0.059(4) 0.037(4) 0.019(3) -0.021(4) -0.036(5)
C7 0.066(5) 0.044(3) 0.031(3) 0.005(2) -0.012(3) -0.009(3)
C8 0.030(3) 0.036(3) 0.025(3) -0.001(2) -0.003(2) -0.001(2)
C9 0.041(4) 0.038(3) 0.035(3) 0.004(2) -0.007(3) 0.004(3)
C10 0.056(4) 0.057(4) 0.027(3) -0.002(3) -0.004(3) 0.001(3)
C11 0.059(5) 0.047(3) 0.042(4) -0.012(3) 0.002(3) 0.001(3)
C12 0.091(6) 0.034(3) 0.047(4) -0.002(3) -0.002(4) -0.002(3)
C13 0.087(6) 0.038(3) 0.037(3) 0.006(3) -0.010(4) -0.004(3)
C14 0.029(3) 0.056(3) 0.030(3) 0.002(3) -0.002(2) 0.003(3)

loop_
_atom_type_symbol
_atom_type_description
_atom_type_scat_dispersion_real
_atom_type_scat_dispersion_imag
_atom_type_scat_source
C C 0.0181 0.0091 'International Tables Vol C Tables 4.2.6.8 and 6.1.1.4'
H H 0.0000 0.0000 'International Tables Vol C Tables 4.2.6.8 and 6.1.1.4'
B B 0.0090 0.0039 'International Tables Vol C Tables 4.2.6.8 and 6.1.1.4'
Br Br -0.6763 1.2805 'International Tables Vol C Tables 4.2.6.8 and 6.1.1.4'
Si Si 0.2541 0.3302 'International Tables Vol C Tables 4.2.6.8 and 6.1.1.4'

loop_
_geom_angle_atom_site_label_1
_geom_angle_atom_site_label_2
_geom_angle_atom_site_label_3
_geom_angle
B6 Br1 Si1 109.69(17)
C14 Si1 C2 117.3(3)
C14 Si1 C8 115.2(3)
C2 Si1 C8 116.9(2)
C14 Si1 Br1 103.24(19)
C2 Si1 Br1 102.90(19)
C8 Si1 Br1 96.63(18)
C1 B1 B6 102.7(5)
C1 B1 B2 58.6(3)
B6 B1 B2 106.5(4)
C1 B1 B7 103.7(4)
B6 B1 B7 59.7(3)
B2 B1 B7 59.4(3)
C1 B1 B5 58.4(3)
B6 B1 B5 59.3(3)
B2 B1 B5 107.9(5)
B7 B1 B5 107.8(5)
C1 B2 B8 104.0(5)
C1 B2 B7 104.2(4)
B8 B2 B7 60.5(3)
C1 B2 B3 58.6(3)
B8 B2 B3 59.9(3)
B7 B2 B3 108.7(4)
C1 B2 B1 58.3(3)
B8 B2 B1 108.6(4)
B7 B2 B1 60.3(3)
B3 B2 B1 108.4(4)
C1 B3 B9 103.8(4)
C1 B3 B8 103.4(4)
B9 B3 B8 60.7(3)
C1 B3 B4 58.1(4)
B9 B3 B4 59.8(3)
B8 B3 B4 107.9(4)
C1 B3 B2 58.5(4)
B9 B3 B2 108.2(4)
B8 B3 B2 59.4(3)
B4 B3 B2 107.6(4)
C1 B4 B9 104.4(4)
C1 B4 B10 104.4(4)
B9 B4 B10 60.6(3)
C1 B4 B3 58.9(4)
B9 B4 B3 59.7(3)
B10 B4 B3 108.4(4)
C1 B4 B5 58.8(4)
B9 B4 B5 108.7(4)
B10 B4 B5 60.1(3)
B3 B4 B5 108.8(5)
C1 B5 B6 102.5(4)
C1 B5 B10 103.3(4)
B6 B5 B10 60.6(3)
C1 B5 B4 58.0(4)
B6 B5 B4 107.0(4)
B10 B5 B4 59.5(3)
C1 B5 B1 58.0(3)
B6 B5 B1 59.4(3)
B10 B5 B1 108.4(4)
B4 B5 B1 107.3(4)
B5 B6 B11 109.8(4)
B5 B6 B1 61.3(3)
B11 B6 B1 109.6(4)
B5 B6 B7 110.3(4)
B11 B6 B7 60.5(3)
B1 B6 B7 60.7(3)
B5 B6 B10 60.3(4)
B11 B6 B10 60.9(3)
B1 B6 B10 109.6(4)
B7 B6 B10 109.6(4)
B5 B6 Br1 122.6(4)
B11 B6 Br1 116.5(3)
B1 B6 Br1 125.2(4)
B7 B6 Br1 121.1(3)
B10 B6 Br1 117.7(4)
B6 B7 B2 107.0(4)
B6 B7 B11 59.7(3)
B2 B7 B11 107.6(4)
B6 B7 B8 106.8(4)
B2 B7 B8 59.5(3)
B11 B7 B8 59.9(3)
B6 B7 B1 59.5(3)
B2 B7 B1 60.3(3)
B11 B7 B1 107.9(4)
B8 B7 B1 107.7(4)
B6 B7 Br2 122.3(3)
B2 B7 Br2 122.1(4)
B11 B7 Br2 122.1(3)
B8 B7 Br2 122.8(4)
B1 B7 Br2 121.0(4)
B2 B8 B3 60.7(4)
B2 B8 B11 108.1(4)
B3 B8 B11 108.5(4)
B2 B8 B7 60.0(3)
B3 B8 B7 108.8(4)
B11 B8 B7 60.0(3)
B2 B8 B9 108.3(4)
B3 B8 B9 59.5(3)
B11 B8 B9 60.9(3)
B7 B8 B9 108.9(4)
B2 B8 Br3 120.9(4)
B3 B8 Br3 122.2(4)
B11 B8 Br3 121.3(3)
B7 B8 Br3 120.1(4)
B9 B8 Br3 122.5(4)
B3 B9 B4 60.5(3)
B3 B9 B10 108.4(4)
B4 B9 B10 59.7(3)
B3 B9 B8 59.7(3)
B4 B9 B8 107.6(4)
B10 B9 B8 107.6(4)
B3 B9 B11 107.3(4)
B4 B9 B11 107.4(4)
B10 B9 B11 60.1(3)
B8 B9 B11 59.2(3)
B3 B9 Br4 120.2(4)
B4 B9 Br4 121.4(4)
B10 B9 Br4 122.7(4)
B8 B9 Br4 121.9(4)
B11 B9 Br4 123.4(4)
B4 B10 B5 60.4(4)
B4 B10 B9 59.7(3)
B5 B10 B9 108.3(4)
B4 B10 B6 106.7(4)
B5 B10 B6 59.2(3)
B9 B10 B6 107.1(4)
B4 B10 B11 107.7(4)
B5 B10 B11 107.3(4)
B9 B10 B11 60.6(3)
B6 B10 B11 59.0(3)
B4 B10 Br5 123.6(4)
B5 B10 Br5 120.9(4)
B9 B10 Br5 123.3(4)
B6 B10 Br5 121.0(4)
B11 B10 Br5 121.5(4)
B6 B11 B8 107.2(4)
B6 B11 B7 59.9(3)
B8 B11 B7 60.1(3)
B6 B11 B10 60.1(3)
B8 B11 B10 107.5(4)
B7 B11 B10 108.6(4)
B6 B11 B9 107.0(4)
B8 B11 B9 59.9(3)
B7 B11 B9 108.2(4)
B10 B11 B9 59.3(3)
B6 B11 Br6 121.5(3)
B8 B11 Br6 123.3(4)
B7 B11 Br6 121.8(3)
B10 B11 Br6 120.6(4)
B9 B11 Br6 122.3(4)
B4 C1 B1 116.4(4)
B4 C1 B2 115.5(4)
B1 C1 B2 63.2(4)
B4 C1 B5 63.3(4)
B1 C1 B5 63.6(4)
B2 C1 B5 115.9(4)
B4 C1 B3 63.1(4)
B1 C1 B3 116.1(4)
B2 C1 B3 62.9(4)
B5 C1 B3 116.0(5)
C7 C2 C3 119.1(6)
C7 C2 Si1 121.0(5)
C3 C2 Si1 119.9(5)
C4 C3 C2 119.8(7)
C5 C4 C3 120.3(8)
C4 C5 C6 121.0(6)
C5 C6 C7 119.0(8)
C2 C7 C6 120.8(7)
C9 C8 C13 118.5(5)
C9 C8 Si1 119.9(4)
C13 C8 Si1 121.2(4)
C8 C9 C10 120.8(5)
C11 C10 C9 120.2(6)
C10 C11 C12 120.0(6)
C11 C12 C13 119.5(6)
C12 C13 C8 121.0(6)

loop_
_geom_bond_atom_site_label_1
_geom_bond_atom_site_label_2
_geom_bond_distance
Br1 B6 2.010(6)
Br1 Si1 2.4482(16)
Br2 B7 1.943(6)
Br3 B8 1.964(6)
Br4 B9 1.940(6)
Br5 B10 1.955(6)
Br6 B11 1.958(6)
Si1 C14 1.826(6)
Si1 C2 1.831(5)
Si1 C8 1.838(5)
B1 C1 1.697(8)
B1 B6 1.760(8)
B1 B2 1.781(9)
B1 B7 1.782(8)
B1 B5 1.793(9)
B2 C1 1.703(8)
B2 B8 1.756(9)
B2 B7 1.766(7)
B2 B3 1.779(9)
B3 C1 1.705(8)
B3 B9 1.763(9)
B3 B8 1.766(8)
B3 B4 1.777(9)
B4 C1 1.691(9)
B4 B9 1.764(8)
B4 B10 1.765(8)
B4 B5 1.781(9)
B5 C1 1.705(8)
B5 B6 1.757(8)
B5 B10 1.776(9)
B6 B11 1.760(8)
B6 B7 1.764(8)
B6 B10 1.781(9)
B7 B11 1.774(8)
B7 B8 1.775(8)
B8 B11 1.771(8)
B8 B9 1.784(8)
B9 B10 1.779(8)
B9 B11 1.802(8)
B10 B11 1.795(8)
C2 C7 1.381(9)
C2 C3 1.405(8)
C3 C4 1.373(10)
C4 C5 1.373(13)
C5 C6 1.377(13)
C6 C7 1.390(9)
C8 C9 1.382(8)
C8 C13 1.394(8)
C9 C10 1.386(8)
C10 C11 1.382(9)
C11 C12 1.382(10)
C12 C13 1.390(9)
